data_2219531
loop_
_publ_author_name
'Quah, Ching Kheng'
'Jebas, Samuel Robinson'
'Fun, Hoong-Kun'

_publ_section_title
;
 4-Aminopyridinium 4-nitrobenzoate 4-nitrobenzoic acid
;
_journal_coeditor_code CI2664
_journal_issue 10
_journal_name_full 'Acta Crystallographica Section E'
_journal_page_first o1878
_journal_page_last o1879
_journal_paper_doi 10.1107/S1600536808027761
_journal_volume 64
_journal_year 2008
_chemical_formula_iupac 'C5 H7 N2 + , C7 H4 N O4 - , C7 H5 N O4'
_chemical_formula_moiety 'C5 H7 N2 + , C7 H4 N O4 - , C7 H5 N O4'
_chemical_formula_sum 'C19 H16 N4 O8'
_chemical_formula_weight 428.36
_chemical_name_common
;
4-aminopyridinium 4-nitrobenzoic acid 4-nitrobenzoate
;
_chemical_name_systematic ?
_space_group_IT_number 2
_symmetry_cell_setting triclinic
_symmetry_space_group_name_Hall '-P 1'
_symmetry_space_group_name_H-M 'P -1'
_atom_sites_solution_hydrogens geom
_atom_sites_solution_primary direct
_atom_sites_solution_secondary difmap
_audit_creation_method SHELXL-97
_cell_angle_alpha 85.8260(10)
_cell_angle_beta 87.9750(10)
_cell_angle_gamma 86.1880(10)
_cell_formula_units_Z 2
_cell_length_a 6.45610(10)
_cell_length_b 6.85980(10)
_cell_length_c 20.9055(3)
_cell_measurement_reflns_used 6200
_cell_measurement_temperature 100.00(10)
_cell_measurement_theta_max 29.18
_cell_measurement_theta_min 2.21
_cell_volume 920.92(2)
_computing_cell_refinement 'APEX2 (Bruker, 2005)'
_computing_data_collection 'APEX2 (Bruker, 2005)'
_computing_data_reduction 'SAINT (Bruker, 2005)'
_computing_molecular_graphics 'SHELXTL (Sheldrick, 2008)'
_computing_publication_material
;
SHELXTL (Sheldrick, 2008) and PLATON (Spek, 2003)
;
_computing_structure_refinement 'SHELXTL (Sheldrick, 2008)'
_computing_structure_solution 'SHELXTL (Sheldrick, 2008)'
_diffrn_ambient_temperature 100.00(10)
_diffrn_measured_fraction_theta_full 0.992
_diffrn_measured_fraction_theta_max 0.992
_diffrn_measurement_device_type 'Bruker SMART APEXII CCD area-detector'
_diffrn_measurement_method '\f and \w scans'
_diffrn_radiation_monochromator graphite
_diffrn_radiation_source 'fine-focus sealed tube'
_diffrn_radiation_type MoK\a
_diffrn_radiation_wavelength 0.71073
_diffrn_reflns_av_R_equivalents 0.0311
_diffrn_reflns_av_sigmaI/netI 0.0301
_diffrn_reflns_limit_h_max 9
_diffrn_reflns_limit_h_min -9
_diffrn_reflns_limit_k_max 10
_diffrn_reflns_limit_k_min -10
_diffrn_reflns_limit_l_max 31
_diffrn_reflns_limit_l_min -31
_diffrn_reflns_number 24945
_diffrn_reflns_theta_full 32.53
_diffrn_reflns_theta_max 32.53
_diffrn_reflns_theta_min 0.98
_diffrn_standards_number 0
_exptl_absorpt_coefficient_mu 0.123
_exptl_absorpt_correction_T_max 0.9652
_exptl_absorpt_correction_T_min 0.9524
_exptl_absorpt_correction_type multi-scan
_exptl_absorpt_process_details '(SADABS; Bruker, 2005)'
_exptl_crystal_colour colourless
_exptl_crystal_density_diffrn 1.545
_exptl_crystal_density_method 'not measured'
_exptl_crystal_description Block
_exptl_crystal_F_000 444
_exptl_crystal_size_max 0.395
_exptl_crystal_size_mid 0.36
_exptl_crystal_size_min 0.286
_refine_diff_density_max 0.431
_refine_diff_density_min -0.387
_refine_ls_extinction_method none
_refine_ls_goodness_of_fit_ref 1.046
_refine_ls_hydrogen_treatment mixed
_refine_ls_matrix_type full
_refine_ls_number_parameters 284
_refine_ls_number_reflns 6647
_refine_ls_number_restraints 1
_refine_ls_restrained_S_all 1.045
_refine_ls_R_factor_all 0.0584
_refine_ls_R_factor_gt 0.0439
_refine_ls_shift/su_max 0.001
_refine_ls_shift/su_mean <0.001
_refine_ls_structure_factor_coef Fsqd
_refine_ls_weighting_details 'calc w=1/[\s^2^(Fo^2^)+(0.0736P)^2^+0.1221P] where P=(Fo^2^+2Fc^2^)/3'
_refine_ls_weighting_scheme calc
_refine_ls_wR_factor_gt 0.1216
_refine_ls_wR_factor_ref 0.1321
_reflns_number_gt 5169
_reflns_number_total 6647
_reflns_threshold_expression I>2\s(I)
_cod_data_source_file ci2664.cif
_cod_data_source_block I
_cod_depositor_comments
;
The following automatic conversions were performed:
'_symmetry_cell_setting' value 'Triclinic' changed to 'triclinic'
according to '/home/saulius/struct/CIF-dictionaries/cif_core.dic'
dictionary named 'cif_core.dic' version 2.4.1 from 2010-06-29.

Automatic conversion script
Id: cif_fix_enum 1527 2010-12-29 10:47:43Z saulius 

The following automatic conversions were performed:

'_symmetry_cell_setting' value 'Triclinic' changed to 'triclinic'
according to /home/saulius/struct/CIF-dictionaries/cif_core.dic
dictionary named 'cif_core.dic' version 2.4.1 from 2010-06-29.

Automatic conversion script
Id: cif_fix_values 1715 2011-07-08 13:25:40Z adriana 
;
_cod_database_code 2219531
_cod_database_fobs_code 2219531

loop_
_symmetry_equiv_pos_as_xyz
'x, y, z'
'-x, -y, -z'

loop_
_atom_site_type_symbol
_atom_site_label
_atom_site_fract_x
_atom_site_fract_y
_atom_site_fract_z
_atom_site_U_iso_or_equiv
_atom_site_adp_type
_atom_site_calc_flag
_atom_site_refinement_flags
_atom_site_occupancy
O O1A 0.61416(13) 0.64153(13) 0.61139(4) 0.02534(18) Uani d . 1
O O1B 1.43798(12) 0.64460(14) 1.07244(4) 0.02613(19) Uani d . 1
O O2A 0.89023(12) 0.63198(13) 0.54960(4) 0.02492(18) Uani d . 1
O O2B 1.15700(13) 0.66730(15) 1.13139(4) 0.02794(19) Uani d . 1
O O3A 0.31404(11) 0.97209(12) 0.29069(4) 0.02024(16) Uani d . 1
H H1O3 0.2342 1.0163 0.2628 0.030 Uiso calc R 1
O O3B 0.89111(11) 0.90736(11) 0.80183(4) 0.01831(15) Uani d . 1
O O4A 0.02402(11) 0.98398(11) 0.35318(4) 0.01950(16) Uani d . 1
O O4B 0.59084(12) 0.90329(13) 0.85892(4) 0.02425(18) Uani d . 1
N N1A 0.70215(13) 0.66162(13) 0.55851(4) 0.01667(17) Uani d . 1
N N1B 1.24848(13) 0.67136(13) 1.07904(4) 0.01646(17) Uani d . 1
N N2 0.80980(14) 0.30341(13) 0.29153(4) 0.01904(18) Uani d D 1
N N3 0.73597(13) 0.85350(13) 0.20200(5) 0.02020(18) Uani d . 1
H H3A 0.8354 0.9309 0.2022 0.024 Uiso calc R 1
H H3B 0.6223 0.8922 0.1834 0.024 Uiso calc R 1
C C1A 0.24956(15) 0.84572(14) 0.46101(5) 0.01507(18) Uani d . 1
H H1AA 0.1084 0.8790 0.4667 0.018 Uiso calc R 1
C C1B 1.11431(15) 0.75402(14) 0.90711(5) 0.01505(18) Uani d . 1
H H1BA 1.1788 0.7482 0.8667 0.018 Uiso calc R 1
C C2A 0.36551(15) 0.77640(14) 0.51351(5) 0.01593(18) Uani d . 1
H H2AA 0.3048 0.7633 0.5545 0.019 Uiso calc R 1
C C2B 1.22778(15) 0.70459(14) 0.96180(5) 0.01522(18) Uani d . 1
H H2BA 1.3685 0.6664 0.9587 0.018 Uiso calc R 1
C C3B 1.12614(14) 0.71350(14) 1.02109(5) 0.01397(17) Uani d . 1
C C3A 0.57532(15) 0.72731(14) 0.50276(5) 0.01424(17) Uani d . 1
C C4A 0.67164(15) 0.74110(15) 0.44250(5) 0.01592(18) Uani d . 1
H H4AA 0.8119 0.7038 0.4369 0.019 Uiso calc R 1
C C4B 0.91589(15) 0.76542(14) 1.02843(5) 0.01527(18) Uani d . 1
H H4BA 0.8513 0.7667 1.0689 0.018 Uiso calc R 1
C C5A 0.55303(15) 0.81214(15) 0.39071(5) 0.01621(18) Uani d . 1
H H5AA 0.6142 0.8239 0.3498 0.019 Uiso calc R 1
C C5B 0.80500(15) 0.81538(14) 0.97324(5) 0.01517(18) Uani d . 1
H H5BA 0.6638 0.8512 0.9766 0.018 Uiso calc R 1
C C6A 0.34218(14) 0.86598(14) 0.39989(5) 0.01412(17) Uani d . 1
C C6B 0.90370(14) 0.81237(14) 0.91270(5) 0.01388(17) Uani d . 1
C C7A 0.21250(15) 0.94696(14) 0.34447(5) 0.01498(18) Uani d . 1
C C7B 0.78049(15) 0.87820(14) 0.85437(5) 0.01578(18) Uani d . 1
C C8 0.62995(16) 0.35854(16) 0.26207(5) 0.0195(2) Uani d . 1
H H8A 0.5260 0.2709 0.2623 0.023 Uiso calc R 1
C C9 0.59889(15) 0.54066(15) 0.23204(5) 0.01760(19) Uani d . 1
H H9A 0.4736 0.5775 0.2126 0.021 Uiso calc R 1
C C10 0.75805(15) 0.67391(15) 0.23052(5) 0.01566(18) Uani d . 1
C C11 0.94501(15) 0.60896(15) 0.26128(5) 0.01670(19) Uani d . 1
H H11A 1.0538 0.6914 0.2611 0.020 Uiso calc R 1
C C12 0.96496(16) 0.42621(16) 0.29097(5) 0.0186(2) Uani d . 1
H H12A 1.0877 0.3849 0.3113 0.022 Uiso calc R 1
H H1N2 0.839(2) 0.1892(15) 0.3080(7) 0.029(4) Uiso d D 1

loop_
_atom_site_aniso_label
_atom_site_aniso_U_11
_atom_site_aniso_U_22
_atom_site_aniso_U_33
_atom_site_aniso_U_12
_atom_site_aniso_U_13
_atom_site_aniso_U_23
O1A 0.0250(4) 0.0384(5) 0.0118(4) -0.0024(3) -0.0008(3) 0.0048(3)
O1B 0.0158(3) 0.0428(5) 0.0191(4) 0.0041(3) -0.0028(3) -0.0013(3)
O2A 0.0172(3) 0.0361(5) 0.0207(4) 0.0016(3) -0.0036(3) 0.0012(3)
O2B 0.0228(4) 0.0485(5) 0.0115(4) 0.0012(3) 0.0006(3) 0.0003(3)
O3A 0.0183(3) 0.0303(4) 0.0116(3) -0.0013(3) -0.0025(3) 0.0027(3)
O3B 0.0174(3) 0.0258(4) 0.0114(3) -0.0009(3) -0.0003(3) 0.0006(3)
O4A 0.0158(3) 0.0236(4) 0.0182(4) 0.0011(3) -0.0016(3) 0.0026(3)
O4B 0.0145(3) 0.0368(5) 0.0198(4) 0.0011(3) -0.0020(3) 0.0071(3)
N1A 0.0179(4) 0.0178(4) 0.0145(4) -0.0016(3) -0.0034(3) -0.0001(3)
N1B 0.0167(4) 0.0194(4) 0.0131(4) 0.0003(3) -0.0014(3) -0.0010(3)
N2 0.0213(4) 0.0188(4) 0.0161(4) 0.0014(3) 0.0009(3) 0.0017(3)
N3 0.0160(4) 0.0212(4) 0.0224(5) 0.0005(3) -0.0014(3) 0.0045(3)
C1A 0.0146(4) 0.0166(4) 0.0140(4) -0.0011(3) -0.0003(3) -0.0006(3)
C1B 0.0156(4) 0.0177(4) 0.0114(4) 0.0009(3) 0.0001(3) -0.0004(3)
C2A 0.0172(4) 0.0180(4) 0.0127(4) -0.0030(3) 0.0005(3) -0.0001(3)
C2B 0.0139(4) 0.0175(4) 0.0140(4) 0.0009(3) -0.0001(3) -0.0010(3)
C3B 0.0151(4) 0.0154(4) 0.0114(4) -0.0001(3) -0.0023(3) -0.0003(3)
C3A 0.0168(4) 0.0143(4) 0.0118(4) -0.0017(3) -0.0030(3) 0.0002(3)
C4A 0.0141(4) 0.0193(4) 0.0143(4) -0.0007(3) -0.0005(3) -0.0013(3)
C4B 0.0158(4) 0.0175(4) 0.0125(4) -0.0018(3) 0.0009(3) -0.0007(3)
C5A 0.0163(4) 0.0206(4) 0.0117(4) -0.0015(3) 0.0000(3) -0.0013(3)
C5B 0.0131(4) 0.0180(4) 0.0142(4) -0.0005(3) -0.0002(3) 0.0001(3)
C6A 0.0154(4) 0.0147(4) 0.0125(4) -0.0018(3) -0.0021(3) -0.0006(3)
C6B 0.0143(4) 0.0151(4) 0.0122(4) -0.0013(3) -0.0014(3) 0.0005(3)
C7A 0.0173(4) 0.0153(4) 0.0125(4) -0.0026(3) -0.0018(3) 0.0002(3)
C7B 0.0157(4) 0.0167(4) 0.0149(4) -0.0007(3) -0.0022(3) -0.0001(3)
C8 0.0175(4) 0.0233(5) 0.0178(5) -0.0023(4) 0.0008(4) -0.0016(4)
C9 0.0138(4) 0.0231(5) 0.0156(5) -0.0006(3) -0.0012(3) -0.0001(4)
C10 0.0144(4) 0.0199(4) 0.0123(4) 0.0012(3) 0.0005(3) -0.0009(3)
C11 0.0151(4) 0.0203(4) 0.0148(4) -0.0004(3) -0.0020(3) -0.0015(4)
C12 0.0178(4) 0.0232(5) 0.0143(5) 0.0029(3) -0.0023(3) -0.0010(4)

loop_
_atom_type_symbol
_atom_type_description
_atom_type_scat_dispersion_real
_atom_type_scat_dispersion_imag
_atom_type_scat_source
C C 0.0033 0.0016 'International Tables Vol C Tables 4.2.6.8 and 6.1.1.4'
H H 0.0000 0.0000 'International Tables Vol C Tables 4.2.6.8 and 6.1.1.4'
N N 0.0061 0.0033 'International Tables Vol C Tables 4.2.6.8 and 6.1.1.4'
O O 0.0106 0.0060 'International Tables Vol C Tables 4.2.6.8 and 6.1.1.4'

loop_
_geom_angle_atom_site_label_1
_geom_angle_atom_site_label_2
_geom_angle_atom_site_label_3
_geom_angle
C7A O3A H1O3 109.5
O2A N1A O1A 123.62(9)
O2A N1A C3A 118.18(9)
O1A N1A C3A 118.20(8)
O2B N1B O1B 123.36(9)
O2B N1B C3B 118.43(8)
O1B N1B C3B 118.20(9)
C12 N2 C8 120.86(9)
C12 N2 H1N2 115.2(11)
C8 N2 H1N2 123.7(11)
C10 N3 H3A 120.0
C10 N3 H3B 120.0
H3A N3 H3B 120.0
C2A C1A C6A 120.74(9)
C2A C1A H1AA 119.6
C6A C1A H1AA 119.6
C2B C1B C6B 120.04(9)
C2B C1B H1BA 120.0
C6B C1B H1BA 120.0
C1A C2A C3A 117.70(9)
C1A C2A H2AA 121.2
C3A C2A H2AA 121.2
C3B C2B C1B 118.35(9)
C3B C2B H2BA 120.8
C1B C2B H2BA 120.8
C2B C3B C4B 123.20(9)
C2B C3B N1B 118.36(8)
C4B C3B N1B 118.42(9)
C4A C3A C2A 123.18(9)
C4A C3A N1A 118.57(8)
C2A C3A N1A 118.23(9)
C3A C4A C5A 118.16(9)
C3A C4A H4AA 120.9
C5A C4A H4AA 120.9
C3B C4B C5B 117.67(9)
C3B C4B H4BA 121.2
C5B C4B H4BA 121.2
C4A C5A C6A 120.21(9)
C4A C5A H5AA 119.9
C6A C5A H5AA 119.9
C4B C5B C6B 120.61(9)
C4B C5B H5BA 119.7
C6B C5B H5BA 119.7
C1A C6A C5A 119.99(9)
C1A C6A C7A 119.15(8)
C5A C6A C7A 120.86(9)
C1B C6B C5B 120.08(9)
C1B C6B C7B 121.02(9)
C5B C6B C7B 118.88(8)
O4A C7A O3A 125.63(9)
O4A C7A C6A 119.65(9)
O3A C7A C6A 114.72(8)
O4B C7B O3B 125.05(9)
O4B C7B C6B 120.18(9)
O3B C7B C6B 114.75(8)
N2 C8 C9 120.94(10)
N2 C8 H8A 119.5
C9 C8 H8A 119.5
C8 C9 C10 119.85(9)
C8 C9 H9A 120.1
C10 C9 H9A 120.1
N3 C10 C11 120.35(9)
N3 C10 C9 122.38(9)
C11 C10 C9 117.27(9)
C12 C11 C10 119.88(9)
C12 C11 H11A 120.1
C10 C11 H11A 120.1
N2 C12 C11 121.19(9)
N2 C12 H12A 119.4
C11 C12 H12A 119.4

loop_
_geom_bond_atom_site_label_1
_geom_bond_atom_site_label_2
_geom_bond_distance
O1A N1A 1.2278(12)
O1B N1B 1.2294(11)
O2A N1A 1.2276(11)
O2B N1B 1.2244(12)
O3A C7A 1.2877(12)
O3A H1O3 0.8200
O3B C7B 1.2993(12)
O4A C7A 1.2362(12)
O4B C7B 1.2263(12)
N1A C3A 1.4743(12)
N1B C3B 1.4702(13)
N2 C12 1.3502(14)
N2 C8 1.3523(14)
N2 H1N2 0.844(9)
N3 C10 1.3301(13)
N3 H3A 0.86
N3 H3B 0.86
C1A C2A 1.3877(14)
C1A C6A 1.3930(14)
C1A H1AA 0.93
C1B C2B 1.3888(13)
C1B C6B 1.3949(13)
C1B H1BA 0.93
C2A C3A 1.3884(13)
C2A H2AA 0.93
C2B C3B 1.3851(14)
C2B H2BA 0.93
C3B C4B 1.3863(13)
C3A C4A 1.3848(14)
C4A C5A 1.3888(14)
C4A H4AA 0.93
C4B C5B 1.3890(14)
C4B H4BA 0.93
C5A C6A 1.3969(13)
C5A H5AA 0.93
C5B C6B 1.3977(14)
C5B H5BA 0.93
C6A C7A 1.5049(13)
C6B C7B 1.5047(13)
C8 C9 1.3626(15)
C8 H8A 0.93
C9 C10 1.4180(14)
C9 H9A 0.93
C10 C11 1.4180(13)
C11 C12 1.3580(15)
C11 H11A 0.93
C12 H12A 0.93

loop_
_geom_hbond_atom_site_label_D
_geom_hbond_atom_site_label_H
_geom_hbond_atom_site_label_A
_geom_hbond_site_symmetry_A
_geom_hbond_distance_DH
_geom_hbond_distance_HA
_geom_hbond_distance_DA
_geom_hbond_angle_DHA
O3A H1O3 O3B 2_676 0.82 1.63 2.4457(11) 170
N3 H3A O3B 2_776 0.86 2.14 2.9977(12) 172
N3 H3B O4B 2_676 0.86 2.07 2.8758(12) 155
N2 H1N2 O4A 1_645 0.850(10) 1.990(10) 2.7726(12) 153.0(10)
C2B H2BA O1B 2_867 0.93 2.52 3.2187(13) 133
C8 H8A O3A 1_545 0.93 2.56 3.4565(13) 161
C12 H12A O1A 2_766 0.93 2.55 3.4427(13) 162

loop_
_geom_torsion_atom_site_label_1
_geom_torsion_atom_site_label_2
_geom_torsion_atom_site_label_3
_geom_torsion_atom_site_label_4
_geom_torsion
C6A C1A C2A C3A -0.39(14)
C6B C1B C2B C3B 0.50(14)
C1B C2B C3B C4B 1.38(15)
C1B C2B C3B N1B -176.79(9)
O2B N1B C3B C2B -175.56(9)
O1B N1B C3B C2B 5.40(14)
O2B N1B C3B C4B 6.18(14)
O1B N1B C3B C4B -172.86(9)
C1A C2A C3A C4A -1.18(15)
C1A C2A C3A N1A 177.40(8)
O2A N1A C3A C4A 3.87(13)
O1A N1A C3A C4A -176.87(9)
O2A N1A C3A C2A -174.77(9)
O1A N1A C3A C2A 4.48(13)
C2A C3A C4A C5A 1.64(15)
N1A C3A C4A C5A -176.93(8)
C2B C3B C4B C5B -1.70(15)
N1B C3B C4B C5B 176.47(9)
C3A C4A C5A C6A -0.53(14)
C3B C4B C5B C6B 0.15(14)
C2A C1A C6A C5A 1.44(14)
C2A C1A C6A C7A -178.30(9)
C4A C5A C6A C1A -0.97(14)
C4A C5A C6A C7A 178.78(9)
C2B C1B C6B C5B -1.98(14)
C2B C1B C6B C7B 176.30(9)
C4B C5B C6B C1B 1.65(14)
C4B C5B C6B C7B -176.66(9)
C1A C6A C7A O4A -4.01(14)
C5A C6A C7A O4A 176.24(9)
C1A C6A C7A O3A 175.76(8)
C5A C6A C7A O3A -3.99(13)
C1B C6B C7B O4B 170.01(9)
C5B C6B C7B O4B -11.69(14)
C1B C6B C7B O3B -11.13(13)
C5B C6B C7B O3B 167.17(9)
C12 N2 C8 C9 -1.21(16)
N2 C8 C9 C10 1.08(16)
C8 C9 C10 N3 -179.88(10)
C8 C9 C10 C11 -0.23(15)
N3 C10 C11 C12 179.16(10)
C9 C10 C11 C12 -0.50(15)
C8 N2 C12 C11 0.45(16)
C10 C11 C12 N2 0.41(16)
